data_1560664
loop_
_publ_author_name
'Zheng, Li-Mei'
'Liu, Jing-Xin'

_publ_section_title
;
 Lanthanide contraction effect on crystal structures of lanthanide
 coordination polymers with cyclohexanocucurbit[6]uril ligand
;
_journal_name_full 'Journal of Solid State Chemistry'
_journal_page_first 45
_journal_page_last 49
_journal_paper_doi 10.1016/j.jssc.2016.10.008
_journal_volume 245
_journal_year 2017
_chemical_formula_sum 'C60 H106 Cd2 Cl8 N24 O29 Pr'
_chemical_formula_weight 2277.00
_space_group_IT_number 14
_space_group_name_Hall '-P 2ybc'
_space_group_name_H-M_alt 'P 1 21/c 1'
_symmetry_cell_setting monoclinic
_symmetry_space_group_name_H-M 'P 1 21/c 1'
_atom_sites_solution_hydrogens geom
_atom_sites_solution_primary direct
_atom_sites_solution_secondary difmap
_cell_angle_alpha 90.00
_cell_angle_beta 108.886(12)
_cell_angle_gamma 90.00
_cell_formula_units_Z 4
_cell_length_a 19.079(8)
_cell_length_b 21.410(9)
_cell_length_c 23.413(10)
_cell_measurement_reflns_used 8947
_cell_measurement_temperature 293(2)
_cell_measurement_theta_max 24.66
_cell_measurement_theta_min 2.35
_cell_volume 9049(7)
_computing_cell_refinement 'Bruker SMART'
_computing_data_collection 'Bruker SMART'
_computing_data_reduction 'Bruker SAINT'
_computing_molecular_graphics 'Bruker SHELXTL'
_computing_publication_material 'Bruker SHELXTL'
_computing_structure_refinement 'SHELXL-97 (Sheldrick, 1997)'
_computing_structure_solution 'SHELXS-97 (Sheldrick, 1990)'
_diffrn_ambient_temperature 293(2)
_diffrn_measured_fraction_theta_full 0.986
_diffrn_measured_fraction_theta_max 0.986
_diffrn_measurement_device_type 'Bruker CCD Area Detector'
_diffrn_measurement_method '\f and \w scan'
_diffrn_radiation_monochromator graphite
_diffrn_radiation_source 'fine-focus sealed tube'
_diffrn_radiation_type MoK\a
_diffrn_radiation_wavelength 0.71073
_diffrn_reflns_av_R_equivalents 0.0593
_diffrn_reflns_av_sigmaI/netI 0.0534
_diffrn_reflns_limit_h_max 23
_diffrn_reflns_limit_h_min -23
_diffrn_reflns_limit_k_max 26
_diffrn_reflns_limit_k_min -21
_diffrn_reflns_limit_l_max 28
_diffrn_reflns_limit_l_min -28
_diffrn_reflns_number 81136
_diffrn_reflns_theta_full 26.00
_diffrn_reflns_theta_max 26.00
_diffrn_reflns_theta_min 1.13
_diffrn_standards_decay_% none
_exptl_absorpt_coefficient_mu 1.320
_exptl_absorpt_correction_T_max 0.7691
_exptl_absorpt_correction_T_min 0.7008
_exptl_absorpt_correction_type multi-scan
_exptl_absorpt_process_details 'SADABS (Bruker, 2008)'
_exptl_crystal_colour colorless
_exptl_crystal_density_diffrn 1.671
_exptl_crystal_density_method 'not measured'
_exptl_crystal_description block
_exptl_crystal_F_000 4628
_exptl_crystal_size_max 0.29
_exptl_crystal_size_mid 0.24
_exptl_crystal_size_min 0.21
_refine_diff_density_max 1.326
_refine_diff_density_min -1.697
_refine_diff_density_rms 0.095
_refine_ls_extinction_method none
_refine_ls_goodness_of_fit_ref 1.004
_refine_ls_hydrogen_treatment constr
_refine_ls_matrix_type full
_refine_ls_number_parameters 1063
_refine_ls_number_reflns 17529
_refine_ls_number_restraints 0
_refine_ls_restrained_S_all 1.004
_refine_ls_R_factor_all 0.0678
_refine_ls_R_factor_gt 0.0480
_refine_ls_shift/su_max 0.011
_refine_ls_shift/su_mean 0.000
_refine_ls_structure_factor_coef Fsqd
_refine_ls_weighting_details 'calc w=1/[\s^2^(Fo^2^)+(0.0913P)^2^+0.0000P] where P=(Fo^2^+2Fc^2^)/3'
_refine_ls_weighting_scheme calc
_refine_ls_wR_factor_gt 0.1350
_refine_ls_wR_factor_ref 0.1467
_reflns_number_gt 12621
_reflns_number_total 17529
_reflns_threshold_expression >2sigma(I)
_cod_data_source_file JSSC-2017-245-45.cif
_cod_data_source_block Pr
_cod_depositor_comments
;
The following automatic conversions were performed:

data item '_symmetry_cell_setting' value 'Monoclinic' was changed to
'monoclinic' in accordance with the built-in table derived from the
CIF Core dictionary named 'cif_core.dic' version 2.4.5 last updated
on 2014-11-21.

data item '_exptl_crystal_density_meas' value 'not measured' was
changed to '?' -- the value is perceived as not measured.

Automatic conversion script
Id: cif_fix_values 8369 2020-08-20 11:38:08Z andrius 
;
_cod_original_cell_volume 9049(6)
_cod_original_sg_symbol_H-M P2(1)/c
_cod_database_code 1560664

loop_
_symmetry_equiv_pos_as_xyz
'x, y, z'
'-x, y+1/2, -z+1/2'
'-x, -y, -z'
'x, -y-1/2, z-1/2'

loop_
_atom_site_label
_atom_site_type_symbol
_atom_site_fract_x
_atom_site_fract_y
_atom_site_fract_z
_atom_site_U_iso_or_equiv
_atom_site_adp_type
_atom_site_occupancy
_atom_site_symmetry_multiplicity
_atom_site_calc_flag
_atom_site_refinement_flags
_atom_site_disorder_assembly
_atom_site_disorder_group
Pr1 Pr 0.745524(13) 0.278456(11) 0.645098(10) 0.03281(9) Uani 1 1 d . . .
Cd1 Cd 0.72614(2) -0.061956(19) 1.141195(18) 0.05249(12) Uani 1 1 d . . .
Cd2 Cd 0.73859(3) -0.43976(2) 1.10156(2) 0.08242(18) Uani 1 1 d . . .
Cl1 Cl 0.83618(6) -0.00163(6) 1.19772(6) 0.0495(3) Uani 1 1 d . . .
Cl2 Cl 0.62034(7) 0.01062(6) 1.10972(7) 0.0624(4) Uani 1 1 d . . .
Cl3 Cl 0.74771(11) -0.10260(10) 1.05046(8) 0.0972(6) Uani 1 1 d . . .
Cl4 Cl 0.69739(14) -0.13586(16) 1.20918(14) 0.1875(18) Uani 1 1 d . . .
Cl5 Cl 0.63825(12) -0.51129(10) 1.04992(8) 0.1009(6) Uani 1 1 d . . .
Cl6 Cl 0.84668(10) -0.49494(15) 1.16286(10) 0.1370(11) Uani 1 1 d . . .
Cl7 Cl 0.78161(18) -0.38747(14) 1.02291(11) 0.1670(15) Uani 1 1 d . . .
Cl8 Cl 0.68792(18) -0.37577(12) 1.16812(12) 0.1494(11) Uani 1 1 d . . .
O1W O 0.63846(17) 0.35004(15) 0.64114(14) 0.0463(8) Uani 1 1 d . . .
O2W O 0.74796(18) 0.16450(16) 0.62836(14) 0.0478(8) Uani 1 1 d . . .
O3W O 0.7895(2) 0.38050(16) 0.61710(13) 0.0511(8) Uani 1 1 d . . .
O4W O 0.6153(2) 0.22792(18) 0.61215(18) 0.0628(10) Uani 1 1 d . . .
O5W O 0.7159(2) 0.23025(17) 0.73288(18) 0.0662(11) Uani 1 1 d . . .
O6W O 0.8384(2) 0.2546(2) 0.5909(2) 0.0868(15) Uani 1 1 d . . .
C1 C 0.8225(2) 0.38050(19) 0.77951(18) 0.0326(9) Uani 1 1 d . . .
C2 C 0.8544(2) 0.44554(19) 0.86468(19) 0.0351(10) Uani 1 1 d . . .
C3 C 0.9258(2) 0.4131(2) 0.85835(19) 0.0342(9) Uani 1 1 d . . .
C4 C 0.9080(3) 0.3814(2) 0.94896(19) 0.0383(10) Uani 1 1 d . . .
C5 C 0.9431(2) 0.3493(2) 0.77077(19) 0.0374(10) Uani 1 1 d . . .
H5A H 0.9168 0.3502 0.7277 0.045 Uiso 1 1 calc R . .
H5B H 0.9883 0.3732 0.7780 0.045 Uiso 1 1 calc R . .
C6 C 1.0158(2) 0.3341(2) 0.92931(19) 0.0409(11) Uani 1 1 d . . .
H6A H 1.0552 0.3585 0.9225 0.049 Uiso 1 1 calc R . .
H6B H 1.0295 0.3263 0.9723 0.049 Uiso 1 1 calc R . .
C7 C 0.9210(2) 0.2361(2) 0.75927(19) 0.0331(9) Uani 1 1 d . . .
C8 C 1.0246(2) 0.2658(2) 0.84078(19) 0.0357(10) Uani 1 1 d . . .
C9 C 1.0231(2) 0.1927(2) 0.83356(18) 0.0343(9) Uani 1 1 d . . .
C10 C 1.0122(2) 0.2189(2) 0.9277(2) 0.0371(10) Uani 1 1 d . . .
C11 C 0.9263(2) 0.1218(2) 0.75688(18) 0.0340(9) Uani 1 1 d . . .
H11A H 0.8901 0.1291 0.7175 0.041 Uiso 1 1 calc R . .
H11B H 0.9675 0.0993 0.7509 0.041 Uiso 1 1 calc R . .
C12 C 1.0314(2) 0.1064(2) 0.91375(19) 0.0379(10) Uani 1 1 d . . .
H12A H 1.0683 0.0878 0.8987 0.045 Uiso 1 1 calc R . .
H12B H 1.0516 0.1069 0.9575 0.045 Uiso 1 1 calc R . .
C13 C 0.8180(2) 0.0746(2) 0.77366(19) 0.0335(10) Uani 1 1 d . . .
C14 C 0.9330(2) 0.0382(2) 0.83695(17) 0.0316(9) Uani 1 1 d . . .
C15 C 0.8685(2) -0.00330(19) 0.84614(17) 0.0299(9) Uani 1 1 d . . .
C16 C 0.9318(2) 0.04896(19) 0.93718(17) 0.0296(9) Uani 1 1 d . . .
C17 C 0.7291(2) -0.0025(2) 0.78474(18) 0.0351(9) Uani 1 1 d . . .
H17A H 0.7036 0.0103 0.7435 0.042 Uiso 1 1 calc R . .
H17B H 0.7345 -0.0475 0.7849 0.042 Uiso 1 1 calc R . .
C18 C 0.8299(2) -0.01911(19) 0.94165(18) 0.0319(9) Uani 1 1 d . . .
H18A H 0.8253 -0.0635 0.9329 0.038 Uiso 1 1 calc R . .
H18B H 0.8550 -0.0145 0.9846 0.038 Uiso 1 1 calc R . .
C19 C 0.6221(2) 0.0499(2) 0.79934(18) 0.0321(9) Uani 1 1 d . . .
C20 C 0.6907(2) -0.01417(18) 0.87996(17) 0.0292(9) Uani 1 1 d . . .
C21 C 0.6256(2) 0.01786(18) 0.89693(17) 0.0289(9) Uani 1 1 d . . .
C22 C 0.7399(2) 0.05016(18) 0.96438(18) 0.0303(9) Uani 1 1 d . . .
C23 C 0.5171(2) 0.08539(19) 0.83057(19) 0.0337(9) Uani 1 1 d . . .
H23A H 0.4857 0.0623 0.8484 0.040 Uiso 1 1 calc R . .
H23B H 0.4920 0.0870 0.7874 0.040 Uiso 1 1 calc R . .
C24 C 0.6314(2) 0.09478(19) 0.98350(18) 0.0302(9) Uani 1 1 d . . .
H24A H 0.6677 0.1005 1.0232 0.036 Uiso 1 1 calc R . .
H24B H 0.5911 0.0702 0.9885 0.036 Uiso 1 1 calc R . .
C25 C 0.5245(2) 0.1991(2) 0.81813(19) 0.0355(10) Uani 1 1 d . . .
C26 C 0.5291(2) 0.16628(19) 0.91506(18) 0.0302(9) Uani 1 1 d . . .
C27 C 0.5236(2) 0.23925(19) 0.91173(18) 0.0299(9) Uani 1 1 d . . .
C28 C 0.6316(2) 0.20955(18) 0.98876(17) 0.0281(9) Uani 1 1 d . . .
C29 C 0.5169(2) 0.31327(19) 0.82273(18) 0.0323(9) Uani 1 1 d . . .
H29A H 0.4774 0.3340 0.8330 0.039 Uiso 1 1 calc R . .
H29B H 0.5001 0.3070 0.7794 0.039 Uiso 1 1 calc R . .
C30 C 0.6039(2) 0.32295(19) 0.98183(18) 0.0340(9) Uani 1 1 d . . .
H30A H 0.5576 0.3432 0.9796 0.041 Uiso 1 1 calc R . .
H30B H 0.6348 0.3225 1.0239 0.041 Uiso 1 1 calc R . .
C31 C 0.6212(2) 0.3655(2) 0.80155(18) 0.0344(9) Uani 1 1 d . . .
C32 C 0.6029(2) 0.39395(19) 0.89257(17) 0.0306(9) Uani 1 1 d . . .
C33 C 0.6676(2) 0.43490(19) 0.88310(18) 0.0334(9) Uani 1 1 d . . .
C34 C 0.7126(2) 0.37513(19) 0.97094(17) 0.0322(9) Uani 1 1 d . . .
C35 C 0.7183(2) 0.4376(2) 0.79334(18) 0.0334(9) Uani 1 1 d . . .
H35A H 0.6973 0.4272 0.7509 0.040 Uiso 1 1 calc R . .
H35B H 0.7180 0.4827 0.7968 0.040 Uiso 1 1 calc R . .
C36 C 0.8031(2) 0.4471(2) 0.95365(19) 0.0383(10) Uani 1 1 d . . .
H36A H 0.7956 0.4916 0.9464 0.046 Uiso 1 1 calc R . .
H36B H 0.8253 0.4412 0.9968 0.046 Uiso 1 1 calc R . .
C37 C 0.8567(3) 0.5166(2) 0.8589(2) 0.0456(11) Uani 1 1 d . . .
H37A H 0.8134 0.5346 0.8656 0.055 Uiso 1 1 calc R . .
H37B H 0.8552 0.5273 0.8183 0.055 Uiso 1 1 calc R . .
C38 C 0.9275(3) 0.5447(3) 0.9047(3) 0.0614(15) Uani 1 1 d . . .
H38A H 0.9341 0.5869 0.8923 0.074 Uiso 1 1 calc R . .
H38B H 0.9207 0.5472 0.9440 0.074 Uiso 1 1 calc R . .
C39 C 0.9967(3) 0.5074(3) 0.9107(3) 0.0628(15) Uani 1 1 d . . .
H39A H 1.0110 0.4848 0.9486 0.075 Uiso 1 1 calc R . .
H39B H 1.0366 0.5359 0.9117 0.075 Uiso 1 1 calc R . .
C40 C 0.9865(3) 0.4608(2) 0.8587(2) 0.0502(12) Uani 1 1 d . . .
H40A H 1.0328 0.4391 0.8637 0.060 Uiso 1 1 calc R . .
H40B H 0.9726 0.4829 0.8205 0.060 Uiso 1 1 calc R . .
C41 C 1.0979(3) 0.2934(2) 0.8400(2) 0.0490(12) Uani 1 1 d . . .
H41A H 1.1373 0.2792 0.8753 0.059 Uiso 1 1 calc R . .
H41B H 1.0955 0.3386 0.8420 0.059 Uiso 1 1 calc R . .
C42 C 1.1160(4) 0.2747(3) 0.7826(3) 0.0666(16) Uani 1 1 d . . .
H42A H 1.0860 0.2996 0.7490 0.080 Uiso 1 1 calc R . .
H42B H 1.1676 0.2841 0.7885 0.080 Uiso 1 1 calc R . .
C43 C 1.1022(3) 0.2060(3) 0.7670(2) 0.0589(15) Uani 1 1 d . . .
H43A H 1.1443 0.1889 0.7577 0.071 Uiso 1 1 calc R . .
H43B H 1.0590 0.2020 0.7313 0.071 Uiso 1 1 calc R . .
C44 C 1.0899(2) 0.1684(2) 0.8183(2) 0.0439(11) Uani 1 1 d . . .
H44A H 1.0821 0.1249 0.8066 0.053 Uiso 1 1 calc R . .
H44B H 1.1336 0.1711 0.8538 0.053 Uiso 1 1 calc R . .
C45 C 0.9883(2) -0.0013(2) 0.8182(2) 0.0400(10) Uani 1 1 d . . .
H45A H 1.0302 0.0244 0.8182 0.048 Uiso 1 1 calc R . .
H45B H 0.9650 -0.0168 0.7775 0.048 Uiso 1 1 calc R . .
C46 C 1.0154(3) -0.0564(2) 0.8615(2) 0.0450(12) Uani 1 1 d . . .
H46A H 1.0442 -0.0404 0.9009 0.054 Uiso 1 1 calc R . .
H46B H 1.0480 -0.0821 0.8470 0.054 Uiso 1 1 calc R . .
C47 C 0.9526(3) -0.0973(2) 0.8684(2) 0.0442(11) Uani 1 1 d . . .
H47A H 0.9575 -0.1392 0.8543 0.053 Uiso 1 1 calc R . .
H47B H 0.9571 -0.1001 0.9108 0.053 Uiso 1 1 calc R . .
C48 C 0.8764(3) -0.07197(19) 0.8333(2) 0.0386(10) Uani 1 1 d . . .
H48A H 0.8677 -0.0775 0.7904 0.046 Uiso 1 1 calc R . .
H48B H 0.8390 -0.0957 0.8439 0.046 Uiso 1 1 calc R . .
C49 C 0.6823(2) -0.0851(2) 0.8765(2) 0.0385(10) Uani 1 1 d . . .
H49A H 0.6937 -0.1020 0.9170 0.046 Uiso 1 1 calc R . .
H49B H 0.7171 -0.1026 0.8586 0.046 Uiso 1 1 calc R . .
C50 C 0.6036(3) -0.1038(2) 0.8390(2) 0.0486(12) Uani 1 1 d . . .
H50A H 0.6001 -0.1490 0.8369 0.058 Uiso 1 1 calc R . .
H50B H 0.5930 -0.0881 0.7982 0.058 Uiso 1 1 calc R . .
C51 C 0.5454(3) -0.0781(2) 0.8657(2) 0.0460(12) Uani 1 1 d . . .
H51A H 0.5051 -0.0594 0.8336 0.055 Uiso 1 1 calc R . .
H51B H 0.5251 -0.1124 0.8824 0.055 Uiso 1 1 calc R . .
C52 C 0.5774(2) -0.0294(2) 0.9151(2) 0.0382(10) Uani 1 1 d . . .
H52A H 0.5371 -0.0077 0.9235 0.046 Uiso 1 1 calc R . .
H52B H 0.6067 -0.0503 0.9518 0.046 Uiso 1 1 calc R . .
C53 C 0.4674(2) 0.1373(2) 0.9351(2) 0.0402(10) Uani 1 1 d . . .
H53A H 0.4208 0.1398 0.9022 0.048 Uiso 1 1 calc R . .
H53B H 0.4783 0.0935 0.9446 0.048 Uiso 1 1 calc R . .
C54 C 0.4599(3) 0.1708(2) 0.9902(2) 0.0463(11) Uani 1 1 d . . .
H54A H 0.5060 0.1670 1.0233 0.056 Uiso 1 1 calc R . .
H54B H 0.4213 0.1508 1.0024 0.056 Uiso 1 1 calc R . .
C55 C 0.4408(3) 0.2406(2) 0.9778(2) 0.0532(13) Uani 1 1 d . . .
H55A H 0.3897 0.2474 0.9755 0.064 Uiso 1 1 calc R . .
H55B H 0.4720 0.2652 1.0111 0.064 Uiso 1 1 calc R . .
C56 C 0.4515(2) 0.2631(2) 0.9188(2) 0.0404(11) Uani 1 1 d . . .
H56A H 0.4102 0.2489 0.8849 0.049 Uiso 1 1 calc R . .
H56B H 0.4515 0.3084 0.9182 0.049 Uiso 1 1 calc R . .
C57 C 0.5385(3) 0.4338(2) 0.8971(2) 0.0423(11) Uani 1 1 d . . .
H57A H 0.4980 0.4069 0.8981 0.051 Uiso 1 1 calc R . .
H57B H 0.5543 0.4577 0.9343 0.051 Uiso 1 1 calc R . .
C58 C 0.5118(3) 0.4782(2) 0.8434(2) 0.0550(13) Uani 1 1 d . . .
H58A H 0.4746 0.5059 0.8495 0.066 Uiso 1 1 calc R . .
H58B H 0.4886 0.4540 0.8072 0.066 Uiso 1 1 calc R . .
C59 C 0.5745(3) 0.5178(2) 0.8339(2) 0.0560(14) Uani 1 1 d . . .
H59A H 0.5773 0.5096 0.7939 0.067 Uiso 1 1 calc R . .
H59B H 0.5628 0.5617 0.8358 0.067 Uiso 1 1 calc R . .
C60 C 0.6498(3) 0.5043(2) 0.8808(2) 0.0428(11) Uani 1 1 d . . .
H60A H 0.6879 0.5276 0.8709 0.051 Uiso 1 1 calc R . .
H60B H 0.6494 0.5180 0.9202 0.051 Uiso 1 1 calc R . .
N1 N 0.79479(19) 0.41608(16) 0.81492(15) 0.0323(8) Uani 1 1 d . . .
N2 N 0.8975(2) 0.37956(16) 0.80191(15) 0.0349(8) Uani 1 1 d . . .
N3 N 0.8546(2) 0.42519(17) 0.92422(16) 0.0370(8) Uani 1 1 d . . .
N4 N 0.9479(2) 0.37106(17) 0.91059(15) 0.0380(8) Uani 1 1 d . . .
N5 N 0.9624(2) 0.28542(16) 0.78888(15) 0.0350(8) Uani 1 1 d . . .
N6 N 0.95303(18) 0.18205(16) 0.78470(14) 0.0318(8) Uani 1 1 d . . .
N7 N 1.0107(2) 0.27454(17) 0.89822(16) 0.0386(9) Uani 1 1 d . . .
N8 N 1.01909(19) 0.17093(17) 0.89227(15) 0.0347(8) Uani 1 1 d . . .
N9 N 0.89294(18) 0.08296(16) 0.79164(15) 0.0319(8) Uani 1 1 d . . .
N10 N 0.80206(18) 0.02553(16) 0.80443(15) 0.0329(8) Uani 1 1 d . . .
N11 N 0.96592(19) 0.06713(16) 0.89614(15) 0.0331(8) Uani 1 1 d . . .
N12 N 0.87566(18) 0.00850(16) 0.90953(14) 0.0319(8) Uani 1 1 d . . .
N13 N 0.68389(19) 0.01386(16) 0.82158(14) 0.0328(8) Uani 1 1 d . . .
N14 N 0.58585(19) 0.05166(16) 0.84162(15) 0.0317(8) Uani 1 1 d . . .
N15 N 0.75649(18) 0.00698(15) 0.92745(14) 0.0308(7) Uani 1 1 d . . .
N16 N 0.66560(18) 0.05971(15) 0.94638(15) 0.0290(7) Uani 1 1 d . . .
N17 N 0.52541(19) 0.14878(15) 0.85420(14) 0.0311(8) Uani 1 1 d . . .
N18 N 0.53010(19) 0.25273(15) 0.85206(14) 0.0312(8) Uani 1 1 d . . .
N19 N 0.60255(18) 0.15586(15) 0.95959(14) 0.0288(7) Uani 1 1 d . . .
N20 N 0.58838(19) 0.25897(16) 0.96103(15) 0.0309(7) Uani 1 1 d . . .
N21 N 0.58119(19) 0.35392(16) 0.83889(15) 0.0321(8) Uani 1 1 d . . .
N22 N 0.67145(19) 0.41124(16) 0.82537(15) 0.0324(8) Uani 1 1 d . . .
N23 N 0.64052(19) 0.35946(16) 0.94761(15) 0.0323(8) Uani 1 1 d . . .
N24 N 0.73121(19) 0.41646(16) 0.93410(15) 0.0341(8) Uani 1 1 d . . .
O1 O 0.78451(16) 0.35388(14) 0.73216(13) 0.0396(7) Uani 1 1 d . . .
O2 O 0.86493(18) 0.24066(15) 0.71559(14) 0.0468(8) Uani 1 1 d . . .
O3 O 0.77188(17) 0.10520(15) 0.73540(13) 0.0432(7) Uani 1 1 d . . .
O4 O 0.60076(17) 0.07509(15) 0.75033(14) 0.0443(8) Uani 1 1 d . . .
O5 O 0.5181(2) 0.19715(15) 0.76470(13) 0.0511(9) Uani 1 1 d . . .
O6 O 0.61150(18) 0.33958(15) 0.75222(13) 0.0464(8) Uani 1 1 d . . .
O7 O 0.91981(19) 0.35651(16) 0.99850(14) 0.0509(8) Uani 1 1 d . . .
O8 O 1.0091(2) 0.21362(16) 0.97930(14) 0.0501(8) Uani 1 1 d . . .
O9 O 0.95045(17) 0.06546(14) 0.98996(13) 0.0386(7) Uani 1 1 d . . .
O10 O 0.78605(16) 0.07487(14) 1.00819(13) 0.0378(7) Uani 1 1 d . . .
O11 O 0.68788(16) 0.21351(13) 1.03422(12) 0.0342(7) Uani 1 1 d . . .
O12 O 0.75644(16) 0.35522(15) 1.01887(13) 0.0410(7) Uani 1 1 d . . .
O11W O 0.8855(2) 0.17723(17) 1.00936(17) 0.0636(10) Uani 1 1 d . . .
O10W O 0.4082(3) 0.6077(2) 0.86551(19) 0.0862(14) Uani 1 1 d . . .
O9W O 0.4992(4) 0.2553(4) 0.6533(3) 0.160(3) Uani 1 1 d . . .
O8W O 0.4565(4) 0.3953(3) 1.0330(3) 0.164(3) Uani 1 1 d . . .
O7W O 0.9419(5) 0.1621(4) 0.6198(3) 0.204(5) Uani 1 1 d . . .

loop_
_atom_site_aniso_label
_atom_site_aniso_U_11
_atom_site_aniso_U_22
_atom_site_aniso_U_33
_atom_site_aniso_U_23
_atom_site_aniso_U_13
_atom_site_aniso_U_12
Pr1 0.03668(15) 0.03707(15) 0.02103(13) 0.00319(9) 0.00431(10) 0.00505(10)
Cd1 0.0449(2) 0.0497(2) 0.0548(3) 0.00026(17) 0.00483(18) -0.00266(17)
Cd2 0.0774(3) 0.0757(3) 0.0663(3) 0.0125(2) -0.0154(3) -0.0168(3)
Cl1 0.0411(6) 0.0507(7) 0.0523(7) -0.0096(6) 0.0091(6) 0.0004(5)
Cl2 0.0423(7) 0.0467(7) 0.0956(11) 0.0030(7) 0.0189(7) -0.0033(6)
Cl3 0.0950(13) 0.1208(16) 0.0584(10) -0.0214(10) 0.0009(9) 0.0292(12)
Cl4 0.0971(16) 0.229(3) 0.186(3) 0.155(3) -0.0239(17) -0.0528(19)
Cl5 0.1096(15) 0.1125(15) 0.0658(11) -0.0150(10) 0.0079(10) -0.0472(12)
Cl6 0.0581(10) 0.245(3) 0.1017(15) 0.0953(18) 0.0174(10) 0.0106(14)
Cl7 0.205(3) 0.169(3) 0.0892(16) 0.0387(17) -0.0053(17) -0.105(2)
Cl8 0.192(3) 0.0975(17) 0.124(2) -0.0163(15) 0.0026(19) 0.0427(18)
O1W 0.0388(18) 0.050(2) 0.0472(19) 0.0040(15) 0.0103(15) 0.0069(15)
O2W 0.055(2) 0.050(2) 0.0360(18) -0.0042(14) 0.0112(16) -0.0049(16)
O3W 0.064(2) 0.052(2) 0.0327(17) 0.0042(15) 0.0105(16) -0.0181(17)
O4W 0.060(2) 0.064(2) 0.063(2) -0.0022(19) 0.016(2) -0.0092(19)
O5W 0.093(3) 0.055(2) 0.064(3) 0.0038(18) 0.043(2) -0.005(2)
O6W 0.076(3) 0.104(3) 0.102(3) 0.065(3) 0.059(3) 0.048(3)
C1 0.042(2) 0.030(2) 0.023(2) 0.0046(17) 0.0056(19) -0.0061(18)
C2 0.040(2) 0.031(2) 0.030(2) -0.0002(18) 0.0058(19) -0.0109(19)
C3 0.038(2) 0.036(2) 0.027(2) -0.0007(18) 0.0074(19) -0.0087(19)
C4 0.044(3) 0.036(3) 0.031(2) -0.0013(19) 0.007(2) -0.006(2)
C5 0.041(2) 0.041(3) 0.030(2) 0.0044(19) 0.011(2) -0.004(2)
C6 0.040(3) 0.045(3) 0.026(2) -0.0048(19) -0.0054(19) -0.006(2)
C7 0.032(2) 0.036(2) 0.028(2) 0.0040(18) 0.006(2) -0.0008(18)
C8 0.031(2) 0.042(3) 0.030(2) 0.0040(19) 0.0041(19) -0.0043(18)
C9 0.028(2) 0.044(3) 0.027(2) 0.0061(19) 0.0030(18) -0.0001(18)
C10 0.030(2) 0.045(3) 0.032(2) 0.000(2) 0.0041(19) -0.0038(19)
C11 0.035(2) 0.040(3) 0.024(2) 0.0033(18) 0.0072(18) -0.0009(19)
C12 0.032(2) 0.047(3) 0.028(2) 0.007(2) 0.0026(19) 0.004(2)
C13 0.039(2) 0.036(2) 0.025(2) 0.0014(18) 0.0090(19) 0.0074(19)
C14 0.035(2) 0.037(2) 0.020(2) 0.0010(17) 0.0057(18) 0.0040(18)
C15 0.034(2) 0.035(2) 0.0201(19) -0.0025(17) 0.0071(17) 0.0010(18)
C16 0.031(2) 0.033(2) 0.020(2) 0.0027(17) 0.0021(17) 0.0074(17)
C17 0.034(2) 0.044(3) 0.024(2) -0.0057(18) 0.0062(18) -0.0012(19)
C18 0.038(2) 0.033(2) 0.026(2) 0.0057(17) 0.0113(18) 0.0032(18)
C19 0.032(2) 0.036(2) 0.024(2) -0.0052(18) 0.0022(18) -0.0048(18)
C20 0.032(2) 0.029(2) 0.024(2) 0.0004(16) 0.0047(17) -0.0021(17)
C21 0.032(2) 0.029(2) 0.024(2) -0.0006(16) 0.0061(17) -0.0036(17)
C22 0.038(2) 0.026(2) 0.029(2) 0.0001(17) 0.0127(19) -0.0004(17)
C23 0.033(2) 0.032(2) 0.030(2) -0.0039(17) 0.0021(19) 0.0013(18)
C24 0.036(2) 0.032(2) 0.023(2) -0.0008(17) 0.0096(18) -0.0007(18)
C25 0.037(2) 0.036(2) 0.029(2) 0.0019(18) 0.0044(19) 0.0012(19)
C26 0.027(2) 0.033(2) 0.028(2) 0.0005(17) 0.0041(17) -0.0016(17)
C27 0.032(2) 0.030(2) 0.024(2) -0.0007(16) 0.0050(18) -0.0007(17)
C28 0.030(2) 0.032(2) 0.023(2) -0.0003(16) 0.0089(18) -0.0008(17)
C29 0.033(2) 0.034(2) 0.023(2) 0.0024(17) -0.0018(17) -0.0021(18)
C30 0.047(3) 0.028(2) 0.026(2) 0.0002(17) 0.0115(19) -0.0014(19)
C31 0.043(2) 0.032(2) 0.024(2) 0.0035(17) 0.0065(19) 0.0032(19)
C32 0.034(2) 0.028(2) 0.023(2) 0.0045(17) 0.0013(17) 0.0029(17)
C33 0.041(2) 0.031(2) 0.026(2) 0.0004(17) 0.0083(19) 0.0028(18)
C34 0.038(2) 0.033(2) 0.021(2) -0.0018(17) 0.0040(19) 0.0004(18)
C35 0.040(2) 0.036(2) 0.021(2) 0.0032(17) 0.0066(18) -0.0029(19)
C36 0.045(3) 0.040(3) 0.025(2) -0.0064(19) 0.005(2) -0.006(2)
C37 0.061(3) 0.030(2) 0.044(3) -0.004(2) 0.014(2) -0.008(2)
C38 0.067(4) 0.046(3) 0.071(4) -0.016(3) 0.022(3) -0.021(3)
C39 0.055(3) 0.058(4) 0.067(4) -0.013(3) 0.008(3) -0.030(3)
C40 0.050(3) 0.048(3) 0.053(3) -0.006(2) 0.017(3) -0.019(2)
C41 0.034(3) 0.055(3) 0.053(3) -0.001(2) 0.008(2) -0.012(2)
C42 0.066(4) 0.076(4) 0.072(4) 0.007(3) 0.042(3) -0.009(3)
C43 0.053(3) 0.080(4) 0.051(3) 0.003(3) 0.027(3) 0.004(3)
C44 0.029(2) 0.055(3) 0.044(3) 0.003(2) 0.007(2) 0.007(2)
C45 0.041(3) 0.046(3) 0.034(2) 0.002(2) 0.014(2) 0.009(2)
C46 0.047(3) 0.047(3) 0.042(3) 0.003(2) 0.015(2) 0.018(2)
C47 0.057(3) 0.030(2) 0.043(3) -0.001(2) 0.012(2) 0.009(2)
C48 0.049(3) 0.032(2) 0.034(2) -0.0047(18) 0.013(2) 0.003(2)
C49 0.046(3) 0.033(2) 0.036(2) -0.0042(19) 0.013(2) -0.001(2)
C50 0.056(3) 0.040(3) 0.050(3) -0.014(2) 0.017(3) -0.015(2)
C51 0.047(3) 0.037(3) 0.052(3) -0.007(2) 0.012(2) -0.016(2)
C52 0.040(2) 0.037(2) 0.038(2) 0.002(2) 0.014(2) -0.007(2)
C53 0.036(2) 0.040(3) 0.046(3) 0.003(2) 0.014(2) -0.006(2)
C54 0.049(3) 0.051(3) 0.043(3) 0.005(2) 0.021(2) -0.002(2)
C55 0.054(3) 0.052(3) 0.063(3) -0.007(3) 0.031(3) 0.000(2)
C56 0.031(2) 0.041(3) 0.047(3) -0.001(2) 0.010(2) 0.0055(19)
C57 0.046(3) 0.041(3) 0.038(3) -0.002(2) 0.012(2) 0.011(2)
C58 0.059(3) 0.044(3) 0.052(3) 0.008(2) 0.004(3) 0.018(2)
C59 0.075(4) 0.035(3) 0.053(3) 0.015(2) 0.014(3) 0.020(3)
C60 0.054(3) 0.029(2) 0.043(3) 0.002(2) 0.012(2) 0.000(2)
N1 0.036(2) 0.0327(19) 0.0232(18) -0.0014(14) 0.0030(15) -0.0048(15)
N2 0.039(2) 0.035(2) 0.0283(19) 0.0007(15) 0.0080(16) -0.0042(16)
N3 0.045(2) 0.038(2) 0.0244(19) -0.0027(15) 0.0060(17) -0.0071(17)
N4 0.039(2) 0.044(2) 0.0256(19) -0.0005(16) 0.0015(16) -0.0002(17)
N5 0.0341(19) 0.037(2) 0.0272(19) 0.0028(15) 0.0009(16) -0.0005(16)
N6 0.0265(17) 0.036(2) 0.0258(18) 0.0035(15) -0.0014(15) 0.0014(15)
N7 0.041(2) 0.042(2) 0.0276(19) -0.0005(16) 0.0032(17) -0.0036(17)
N8 0.037(2) 0.040(2) 0.0220(17) 0.0015(15) 0.0026(15) -0.0022(16)
N9 0.0299(18) 0.036(2) 0.0273(18) 0.0014(15) 0.0061(15) -0.0006(15)
N10 0.0317(18) 0.037(2) 0.0278(18) 0.0030(15) 0.0075(15) -0.0011(15)
N11 0.0299(18) 0.040(2) 0.0260(18) -0.0013(15) 0.0045(15) -0.0029(15)
N12 0.0344(19) 0.039(2) 0.0222(17) -0.0020(15) 0.0082(15) -0.0022(15)
N13 0.0351(19) 0.039(2) 0.0229(17) -0.0016(15) 0.0073(15) -0.0005(16)
N14 0.0341(19) 0.035(2) 0.0225(17) 0.0023(14) 0.0040(15) -0.0001(15)
N15 0.0320(18) 0.0326(19) 0.0254(17) -0.0012(14) 0.0059(15) 0.0013(15)
N16 0.0298(18) 0.0296(18) 0.0253(18) -0.0019(14) 0.0058(15) 0.0010(14)
N17 0.0366(19) 0.0286(18) 0.0224(17) -0.0027(14) 0.0016(15) -0.0022(15)
N18 0.040(2) 0.0273(19) 0.0226(17) -0.0010(14) 0.0052(15) -0.0007(15)
N19 0.0318(18) 0.0245(18) 0.0240(17) -0.0013(13) 0.0007(14) -0.0007(14)
N20 0.0321(19) 0.0289(18) 0.0239(18) 0.0014(14) -0.0017(15) -0.0021(14)
N21 0.0387(19) 0.0300(19) 0.0242(18) -0.0020(14) 0.0056(15) -0.0050(15)
N22 0.038(2) 0.0331(19) 0.0232(18) -0.0008(14) 0.0064(15) -0.0041(16)
N23 0.0332(19) 0.035(2) 0.0257(18) 0.0029(15) 0.0060(15) -0.0001(15)
N24 0.036(2) 0.034(2) 0.0259(18) 0.0030(15) 0.0011(16) -0.0062(15)
O1 0.0403(17) 0.0425(18) 0.0289(16) -0.0038(13) 0.0016(14) -0.0042(14)
O2 0.0423(19) 0.0442(19) 0.0362(18) 0.0058(14) -0.0118(16) 0.0047(15)
O3 0.0377(17) 0.051(2) 0.0364(17) 0.0117(15) 0.0057(14) 0.0057(15)
O4 0.0440(18) 0.057(2) 0.0283(17) 0.0061(14) 0.0061(15) 0.0046(15)
O5 0.083(3) 0.0424(19) 0.0252(17) -0.0002(14) 0.0136(17) -0.0009(18)
O6 0.058(2) 0.048(2) 0.0335(17) -0.0077(14) 0.0140(16) -0.0123(16)
O7 0.058(2) 0.062(2) 0.0295(17) 0.0086(15) 0.0096(16) 0.0035(17)
O8 0.058(2) 0.060(2) 0.0294(18) 0.0024(15) 0.0106(16) -0.0057(17)
O9 0.0431(18) 0.0456(19) 0.0243(16) -0.0020(13) 0.0070(14) -0.0004(14)
O10 0.0342(16) 0.0464(18) 0.0286(16) -0.0109(13) 0.0045(14) -0.0023(13)
O11 0.0360(16) 0.0368(17) 0.0241(15) -0.0014(12) 0.0018(13) -0.0005(13)
O12 0.0406(17) 0.0498(19) 0.0277(16) 0.0080(14) 0.0043(14) 0.0037(14)
O11W 0.075(3) 0.053(2) 0.072(3) -0.0103(19) 0.036(2) -0.0004(19)
O10W 0.101(3) 0.093(3) 0.063(3) -0.022(2) 0.024(2) 0.028(3)
O9W 0.159(7) 0.239(8) 0.095(5) 0.029(5) 0.058(5) 0.077(6)
O8W 0.129(5) 0.142(6) 0.184(7) -0.072(5) 0.001(5) 0.036(5)
O7W 0.304(10) 0.234(9) 0.068(4) 0.027(4) 0.054(5) 0.197(8)

loop_
_atom_type_symbol
_atom_type_description
_atom_type_scat_dispersion_real
_atom_type_scat_dispersion_imag
_atom_type_scat_source
C C 0.0033 0.0016 'International Tables Vol C Tables 4.2.6.8 and 6.1.1.4'
H H 0.0000 0.0000 'International Tables Vol C Tables 4.2.6.8 and 6.1.1.4'
N N 0.0061 0.0033 'International Tables Vol C Tables 4.2.6.8 and 6.1.1.4'
O O 0.0106 0.0060 'International Tables Vol C Tables 4.2.6.8 and 6.1.1.4'
Pr Pr -0.2180 2.8214 'International Tables Vol C Tables 4.2.6.8 and 6.1.1.4'
Cd Cd -0.8075 1.2024 'International Tables Vol C Tables 4.2.6.8 and 6.1.1.4'
Cl Cl 0.1484 0.1585 'International Tables Vol C Tables 4.2.6.8 and 6.1.1.4'

loop_
_geom_angle_atom_site_label_1
_geom_angle_atom_site_label_2
_geom_angle_atom_site_label_3
_geom_angle
_geom_angle_site_symmetry_1
_geom_angle_site_symmetry_3
O2W Pr1 O11 85.83(10) . 4_565
O2W Pr1 O2 73.92(11) . .
O11 Pr1 O2 136.22(10) 4_565 .
O2W Pr1 O3W 142.59(11) . .
O11 Pr1 O3W 74.78(10) 4_565 .
O2 Pr1 O3W 98.37(11) . .
O2W Pr1 O1 138.18(10) . .
O11 Pr1 O1 135.98(10) 4_565 .
O2 Pr1 O1 72.72(10) . .
O3W Pr1 O1 67.41(10) . .
O2W Pr1 O5W 75.29(11) . .
O11 Pr1 O5W 137.92(12) 4_565 .
O2 Pr1 O5W 73.96(13) . .
O3W Pr1 O5W 138.88(11) . .
O1 Pr1 O5W 71.82(12) . .
O2W Pr1 O1W 130.37(11) . .
O11 Pr1 O1W 80.81(10) 4_565 .
O2 Pr1 O1W 141.21(11) . .
O3W Pr1 O1W 78.29(12) . .
O1 Pr1 O1W 70.40(10) . .
O5W Pr1 O1W 83.49(12) . .
O2W Pr1 O6W 70.81(14) . .
O11 Pr1 O6W 68.63(13) 4_565 .
O2 Pr1 O6W 68.14(13) . .
O3W Pr1 O6W 72.38(13) . .
O1 Pr1 O6W 117.50(15) . .
O5W Pr1 O6W 134.48(13) . .
O1W Pr1 O6W 141.97(11) . .
O2W Pr1 O4W 66.79(12) . .
O11 Pr1 O4W 70.04(11) 4_565 .
O2 Pr1 O4W 130.49(12) . .
O3W Pr1 O4W 131.14(12) . .
O1 Pr1 O4W 120.88(11) . .
O5W Pr1 O4W 67.98(13) . .
O1W Pr1 O4W 63.70(12) . .
O6W Pr1 O4W 121.61(16) . .
Cl4 Cd1 Cl3 118.27(13) . .
Cl4 Cd1 Cl1 108.93(8) . .
Cl3 Cd1 Cl1 107.45(7) . .
Cl4 Cd1 Cl2 105.66(9) . .
Cl3 Cd1 Cl2 108.41(6) . .
Cl1 Cd1 Cl2 107.72(5) . .
Cl6 Cd2 Cl5 111.72(10) . .
Cl6 Cd2 Cl8 109.14(10) . .
Cl5 Cd2 Cl8 104.68(10) . .
Cl6 Cd2 Cl7 103.65(10) . .
Cl5 Cd2 Cl7 107.84(8) . .
Cl8 Cd2 Cl7 119.92(12) . .
O1 C1 N1 124.8(4) . .
O1 C1 N2 125.0(4) . .
N1 C1 N2 110.1(4) . .
N3 C2 N1 112.9(3) . .
N3 C2 C37 113.0(4) . .
N1 C2 C37 113.0(4) . .
N3 C2 C3 102.9(3) . .
N1 C2 C3 101.8(3) . .
C37 C2 C3 112.2(4) . .
N2 C3 N4 112.3(3) . .
N2 C3 C40 113.1(3) . .
N4 C3 C40 112.9(4) . .
N2 C3 C2 103.0(3) . .
N4 C3 C2 102.4(3) . .
C40 C3 C2 112.2(4) . .
O7 C4 N3 125.5(4) . .
O7 C4 N4 125.2(4) . .
N3 C4 N4 109.2(4) . .
N5 C5 N2 114.3(3) . .
N7 C6 N4 114.5(3) . .
O2 C7 N6 125.9(4) . .
O2 C7 N5 124.6(4) . .
N6 C7 N5 109.4(4) . .
N5 C8 N7 112.8(4) . .
N5 C8 C41 112.3(4) . .
N7 C8 C41 113.6(4) . .
N5 C8 C9 102.5(3) . .
N7 C8 C9 102.9(3) . .
C41 C8 C9 111.7(4) . .
N6 C9 N8 111.5(3) . .
N6 C9 C44 112.6(4) . .
N8 C9 C44 114.2(3) . .
N6 C9 C8 102.6(3) . .
N8 C9 C8 102.6(3) . .
C44 C9 C8 112.3(4) . .
O8 C10 N8 125.2(4) . .
O8 C10 N7 124.9(4) . .
N8 C10 N7 109.9(4) . .
N9 C11 N6 114.2(3) . .
N11 C12 N8 115.0(3) . .
O3 C13 N10 124.8(4) . .
O3 C13 N9 126.0(4) . .
N10 C13 N9 109.2(4) . .
N9 C14 N11 112.2(3) . .
N9 C14 C45 114.0(3) . .
N11 C14 C45 112.6(3) . .
N9 C14 C15 102.7(3) . .
N11 C14 C15 102.8(3) . .
C45 C14 C15 111.5(3) . .
N10 C15 N12 112.3(3) . .
N10 C15 C48 113.3(3) . .
N12 C15 C48 112.6(3) . .
N10 C15 C14 102.4(3) . .
N12 C15 C14 102.6(3) . .
C48 C15 C14 112.6(3) . .
O9 C16 N12 126.1(4) . .
O9 C16 N11 125.0(4) . .
N12 C16 N11 108.8(3) . .
N13 C17 N10 114.1(3) . .
N15 C18 N12 115.2(3) . .
O4 C19 N13 126.7(4) . .
O4 C19 N14 125.0(4) . .
N13 C19 N14 108.3(3) . .
N15 C20 N13 112.4(3) . .
N15 C20 C49 113.6(3) . .
N13 C20 C49 112.6(3) . .
N15 C20 C21 103.1(3) . .
N13 C20 C21 102.6(3) . .
C49 C20 C21 111.6(3) . .
N14 C21 N16 112.6(3) . .
N14 C21 C52 113.0(3) . .
N16 C21 C52 113.2(3) . .
N14 C21 C20 102.5(3) . .
N16 C21 C20 102.3(3) . .
C52 C21 C20 112.2(3) . .
O10 C22 N16 125.9(4) . .
O10 C22 N15 124.4(4) . .
N16 C22 N15 109.7(3) . .
N14 C23 N17 114.7(3) . .
N16 C24 N19 114.8(3) . .
O5 C25 N17 125.8(4) . .
O5 C25 N18 125.7(4) . .
N17 C25 N18 108.5(3) . .
N17 C26 N19 113.0(3) . .
N17 C26 C53 113.4(3) . .
N19 C26 C53 111.9(3) . .
N17 C26 C27 103.1(3) . .
N19 C26 C27 102.7(3) . .
C53 C26 C27 111.9(3) . .
N20 C27 N18 112.7(3) . .
N20 C27 C56 112.4(3) . .
N18 C27 C56 113.2(3) . .
N20 C27 C26 102.9(3) . .
N18 C27 C26 102.6(3) . .
C56 C27 C26 112.1(3) . .
O11 C28 N19 125.8(4) . .
O11 C28 N20 124.9(4) . .
N19 C28 N20 109.3(3) . .
N18 C29 N21 114.2(3) . .
N23 C30 N20 113.9(3) . .
O6 C31 N22 125.3(4) . .
O6 C31 N21 124.9(4) . .
N22 C31 N21 109.7(3) . .
N23 C32 N21 112.6(3) . .
N23 C32 C57 113.5(3) . .
N21 C32 C57 112.1(3) . .
N23 C32 C33 102.8(3) . .
N21 C32 C33 102.7(3) . .
C57 C32 C33 112.4(3) . .
N24 C33 N22 112.7(3) . .
N24 C33 C60 114.3(4) . .
N22 C33 C60 112.5(3) . .
N24 C33 C32 102.4(3) . .
N22 C33 C32 102.2(3) . .
C60 C33 C32 111.6(3) . .
O12 C34 N23 125.6(4) . .
O12 C34 N24 124.1(4) . .
N23 C34 N24 110.3(3) . .
N1 C35 N22 114.4(3) . .
N3 C36 N24 114.8(3) . .
C2 C37 C38 111.7(4) . .
C39 C38 C37 113.4(4) . .
C38 C39 C40 112.8(5) . .
C39 C40 C3 109.7(4) . .
C8 C41 C42 111.9(4) . .
C43 C42 C41 113.1(4) . .
C42 C43 C44 112.3(4) . .
C9 C44 C43 111.0(4) . .
C14 C45 C46 110.7(3) . .
C45 C46 C47 113.7(4) . .
C48 C47 C46 112.5(4) . .
C15 C48 C47 112.2(4) . .
C20 C49 C50 111.0(4) . .
C49 C50 C51 112.0(4) . .
C52 C51 C50 112.7(4) . .
C21 C52 C51 111.9(4) . .
C54 C53 C26 111.1(4) . .
C53 C54 C55 112.2(4) . .
C56 C55 C54 112.4(4) . .
C27 C56 C55 112.3(4) . .
C58 C57 C32 110.6(4) . .
C57 C58 C59 113.3(4) . .
C60 C59 C58 112.6(4) . .
C33 C60 C59 111.0(4) . .
C1 N1 C35 120.8(3) . .
C1 N1 C2 111.7(3) . .
C35 N1 C2 124.5(3) . .
C1 N2 C3 112.5(3) . .
C1 N2 C5 122.7(4) . .
C3 N2 C5 124.8(4) . .
C4 N3 C36 123.2(4) . .
C4 N3 C2 112.4(4) . .
C36 N3 C2 124.4(4) . .
C4 N4 C6 121.2(4) . .
C4 N4 C3 112.1(4) . .
C6 N4 C3 124.8(4) . .
C7 N5 C5 122.2(4) . .
C7 N5 C8 112.4(3) . .
C5 N5 C8 125.4(4) . .
C7 N6 C11 121.0(3) . .
C7 N6 C9 112.2(3) . .
C11 N6 C9 125.7(3) . .
C10 N7 C6 121.5(4) . .
C10 N7 C8 111.7(3) . .
C6 N7 C8 124.6(4) . .
C10 N8 C12 122.9(3) . .
C10 N8 C9 112.0(4) . .
C12 N8 C9 124.6(3) . .
C13 N9 C11 120.6(3) . .
C13 N9 C14 113.0(3) . .
C11 N9 C14 124.6(3) . .
C13 N10 C17 120.5(4) . .
C13 N10 C15 112.6(3) . .
C17 N10 C15 125.0(3) . .
C16 N11 C12 121.5(3) . .
C16 N11 C14 112.8(3) . .
C12 N11 C14 125.5(3) . .
C16 N12 C18 121.6(3) . .
C16 N12 C15 113.0(3) . .
C18 N12 C15 125.4(3) . .
C19 N13 C17 121.2(3) . .
C19 N13 C20 113.2(3) . .
C17 N13 C20 124.7(3) . .
C19 N14 C23 121.4(3) . .
C19 N14 C21 112.7(3) . .
C23 N14 C21 125.9(3) . .
C22 N15 C18 121.4(3) . .
C22 N15 C20 111.9(3) . .
C18 N15 C20 126.1(3) . .
C22 N16 C24 121.2(3) . .
C22 N16 C21 112.2(3) . .
C24 N16 C21 124.5(3) . .
C25 N17 C26 112.9(3) . .
C25 N17 C23 121.5(3) . .
C26 N17 C23 125.3(3) . .
C25 N18 C29 120.1(3) . .
C25 N18 C27 111.6(3) . .
C29 N18 C27 124.8(3) . .
C28 N19 C24 121.5(3) . .
C28 N19 C26 111.6(3) . .
C24 N19 C26 124.3(3) . .
C28 N20 C30 123.0(3) . .
C28 N20 C27 112.3(3) . .
C30 N20 C27 124.7(3) . .
C31 N21 C29 123.1(3) . .
C31 N21 C32 112.6(3) . .
C29 N21 C32 123.7(3) . .
C31 N22 C35 122.6(3) . .
C31 N22 C33 112.8(3) . .
C35 N22 C33 124.3(3) . .
C34 N23 C30 121.4(3) . .
C34 N23 C32 112.2(3) . .
C30 N23 C32 125.0(3) . .
C34 N24 C33 112.2(3) . .
C34 N24 C36 120.5(3) . .
C33 N24 C36 125.9(3) . .
C1 O1 Pr1 161.2(3) . .
C7 O2 Pr1 162.1(3) . .
C28 O11 Pr1 150.2(3) . 4_566

loop_
_geom_bond_atom_site_label_1
_geom_bond_atom_site_label_2
_geom_bond_distance
_geom_bond_site_symmetry_2
Pr1 O2W 2.474(3) .
Pr1 O11 2.476(3) 4_565
Pr1 O2 2.477(3) .
Pr1 O3W 2.503(3) .
Pr1 O1 2.517(3) .
Pr1 O5W 2.522(4) .
Pr1 O1W 2.531(3) .
Pr1 O6W 2.542(4) .
Pr1 O4W 2.588(4) .
Cd1 Cl4 2.430(2) .
Cd1 Cl3 2.4506(19) .
Cd1 Cl1 2.4552(14) .
Cd1 Cl2 2.4635(15) .
Cd2 Cl6 2.407(2) .
Cd2 Cl5 2.4441(19) .
Cd2 Cl8 2.493(3) .
Cd2 Cl7 2.509(3) .
C1 O1 1.249(5) .
C1 N1 1.353(5) .
C1 N2 1.355(5) .
C2 N3 1.459(5) .
C2 N1 1.480(5) .
C2 C37 1.529(6) .
C2 C3 1.578(6) .
C3 N2 1.446(5) .
C3 N4 1.466(5) .
C3 C40 1.541(6) .
C4 O7 1.229(5) .
C4 N3 1.367(6) .
C4 N4 1.371(6) .
C5 N5 1.444(5) .
C5 N2 1.456(5) .
C6 N7 1.457(6) .
C6 N4 1.459(6) .
C7 O2 1.221(5) .
C7 N6 1.353(5) .
C7 N5 1.367(5) .
C8 N5 1.459(5) .
C8 N7 1.465(5) .
C8 C41 1.524(6) .
C8 C9 1.572(6) .
C9 N6 1.470(5) .
C9 N8 1.477(5) .
C9 C44 1.521(6) .
C10 O8 1.234(5) .
C10 N8 1.353(6) .
C10 N7 1.372(6) .
C11 N9 1.447(5) .
C11 N6 1.460(5) .
C12 N11 1.451(5) .
C12 N8 1.462(6) .
C13 O3 1.223(5) .
C13 N10 1.362(5) .
C13 N9 1.366(5) .
C14 N9 1.450(5) .
C14 N11 1.461(5) .
C14 C45 1.522(6) .
C14 C15 1.589(6) .
C15 N10 1.463(5) .
C15 N12 1.468(5) .
C15 C48 1.518(6) .
C16 O9 1.222(5) .
C16 N12 1.367(5) .
C16 N11 1.379(5) .
C17 N13 1.446(5) .
C17 N10 1.447(5) .
C18 N15 1.443(5) .
C18 N12 1.450(5) .
C19 O4 1.212(5) .
C19 N13 1.364(5) .
C19 N14 1.380(5) .
C20 N15 1.454(5) .
C20 N13 1.460(5) .
C20 C49 1.526(6) .
C20 C21 1.578(5) .
C21 N14 1.463(5) .
C21 N16 1.468(5) .
C21 C52 1.516(5) .
C22 O10 1.234(5) .
C22 N16 1.357(5) .
C22 N15 1.371(5) .
C23 N14 1.445(5) .
C23 N17 1.455(5) .
C24 N16 1.454(5) .
C24 N19 1.458(5) .
C25 O5 1.218(5) .
C25 N17 1.365(5) .
C25 N18 1.381(5) .
C26 N17 1.453(5) .
C26 N19 1.467(5) .
C26 C53 1.533(5) .
C26 C27 1.566(6) .
C27 N20 1.454(5) .
C27 N18 1.470(5) .
C27 C56 1.527(6) .
C28 O11 1.246(5) .
C28 N19 1.360(5) .
C28 N20 1.369(5) .
C29 N18 1.450(5) .
C29 N21 1.451(5) .
C30 N23 1.451(5) .
C30 N20 1.452(5) .
C31 O6 1.240(5) .
C31 N22 1.357(5) .
C31 N21 1.357(5) .
C32 N23 1.457(5) .
C32 N21 1.466(5) .
C32 C57 1.528(6) .
C32 C33 1.587(6) .
C33 N24 1.455(5) .
C33 N22 1.467(5) .
C33 C60 1.521(6) .
C34 O12 1.238(5) .
C34 N23 1.348(5) .
C34 N24 1.360(5) .
C35 N1 1.455(5) .
C35 N22 1.454(5) .
C36 N3 1.449(6) .
C36 N24 1.455(5) .
C37 C38 1.549(7) .
C38 C39 1.511(8) .
C39 C40 1.537(7) .
C41 C42 1.544(7) .
C42 C43 1.517(8) .
C43 C44 1.526(7) .
C45 C46 1.533(6) .
C46 C47 1.534(7) .
C47 C48 1.520(6) .
C49 C50 1.527(6) .
C50 C51 1.542(7) .
C51 C52 1.530(6) .
C53 C54 1.524(6) .
C54 C55 1.543(7) .
C55 C56 1.537(7) .
C57 C58 1.526(7) .
C58 C59 1.540(8) .
C59 C60 1.528(7) .
O11 Pr1 2.476(3) 4_566
